data_7158568
loop_
_publ_author_name
'Hutchings, Michael'
'Lawrence, Anthony J.'
'Kennedy, Alan'

_publ_section_title
;
 Colour and constitution of conjugate bases of benzodifurantrione, its
 ring-opened derivatives and benzodifuranone dye analogues
;
_journal_name_full 'Organic &amp; Biomolecular Chemistry'
_journal_paper_doi 10.1039/D1OB02442F
_journal_year 2022
_chemical_formula_sum 'C16 H10 O6'
_chemical_formula_weight 298.24
_space_group_crystal_system monoclinic
_space_group_IT_number 14
_space_group_name_Hall '-P 2ybc'
_space_group_name_H-M_alt 'P 1 21/c 1'
_atom_sites_solution_hydrogens mixed
_audit_creation_method SHELXL-2018/3
_audit_update_record
;
2021-09-03 deposited with the CCDC.	2022-03-08 downloaded from the CCDC.
;
_cell_angle_alpha 90
_cell_angle_beta 100.77(5)
_cell_angle_gamma 90
_cell_formula_units_Z 4
_cell_length_a 13.653(5)
_cell_length_b 5.286(2)
_cell_length_c 17.808(7)
_cell_measurement_reflns_used 845
_cell_measurement_temperature 123(2)
_cell_measurement_theta_max 72.89
_cell_measurement_theta_min 4.49
_cell_volume 1262.6(9)
_computing_cell_refinement CrysalisPro
_computing_data_collection CrysalisPro
_computing_data_reduction CrysalisPro
_computing_publication_material 'SHELXL in WINGX'
_computing_structure_refinement 'SHELXL-2018/3 (Sheldrick, 2018)'
_computing_structure_solution SIR92
_diffrn_ambient_temperature 123(2)
_diffrn_measured_fraction_theta_full 0.912
_diffrn_measured_fraction_theta_max 0.912
_diffrn_measurement_device_type 'Oxford Diffraction Gemini S'
_diffrn_measurement_method 'omega scans'
_diffrn_radiation_monochromator graphite
_diffrn_radiation_source 'fine-focus sealed tube'
_diffrn_radiation_type CuK\a
_diffrn_radiation_wavelength 1.5418
_diffrn_reflns_av_R_equivalents 0.0749
_diffrn_reflns_av_unetI/netI 0.1160
_diffrn_reflns_Laue_measured_fraction_full 0.912
_diffrn_reflns_Laue_measured_fraction_max 0.912
_diffrn_reflns_limit_h_max 16
_diffrn_reflns_limit_h_min -16
_diffrn_reflns_limit_k_max 4
_diffrn_reflns_limit_k_min -6
_diffrn_reflns_limit_l_max 21
_diffrn_reflns_limit_l_min -17
_diffrn_reflns_number 6789
_diffrn_reflns_point_group_measured_fraction_full 0.912
_diffrn_reflns_point_group_measured_fraction_max 0.912
_diffrn_reflns_theta_full 67.499
_diffrn_reflns_theta_max 67.499
_diffrn_reflns_theta_min 5.056
_exptl_absorpt_coefficient_mu 1.036
_exptl_absorpt_correction_T_max 1.00000
_exptl_absorpt_correction_T_min 0.65744
_exptl_absorpt_correction_type multi-scan
_exptl_absorpt_process_details
;
CrysAlisPro, Oxford Diffraction Ltd.,
Version 1.171.33.34d (release 27-02-2009 CrysAlis171 .NET)
(compiled Feb 27 2009,15:38:38)
Empirical absorption correction using spherical harmonics,
 implemented in SCALE3 ABSPACK scaling algorithm.
;
_exptl_crystal_colour yellow
_exptl_crystal_density_diffrn 1.569
_exptl_crystal_description 'platey fragment'
_exptl_crystal_F_000 616
_exptl_crystal_size_max 0.14
_exptl_crystal_size_mid 0.12
_exptl_crystal_size_min 0.03
_refine_diff_density_max 0.452
_refine_diff_density_min -0.448
_refine_diff_density_rms 0.117
_refine_ls_extinction_method none
_refine_ls_goodness_of_fit_ref 0.942
_refine_ls_hydrogen_treatment mixed
_refine_ls_matrix_type full
_refine_ls_number_parameters 207
_refine_ls_number_reflns 2082
_refine_ls_number_restraints 4
_refine_ls_restrained_S_all 0.941
_refine_ls_R_factor_all 0.1331
_refine_ls_R_factor_gt 0.0619
_refine_ls_shift/su_max 0.000
_refine_ls_shift/su_mean 0.000
_refine_ls_structure_factor_coef Fsqd
_refine_ls_weighting_details 'w=1/[\s^2^(Fo^2^)+(0.1341P)^2^] where P=(Fo^2^+2Fc^2^)/3'
_refine_ls_weighting_scheme calc
_refine_ls_wR_factor_gt 0.1612
_refine_ls_wR_factor_ref 0.2197
_reflns_Friedel_coverage 0.000
_reflns_number_gt 1089
_reflns_number_total 2082
_reflns_threshold_expression 'I > 2\s(I)'
_cod_data_source_file d1ob02442f2.cif
_cod_data_source_block shelx
_cod_original_sg_symbol_H-M 'P 21/c'
_cod_database_code 7158568
_shelx_shelxl_version_number 2018/3
_shelx_space_group_comment
;
The symmetry employed for this shelxl refinement is uniquely defined
by the following loop, which should always be used as a source of
symmetry information in preference to the above space-group names.
They are only intended as comments.
;

loop_
_space_group_symop_operation_xyz
'x, y, z'
'-x, y+1/2, -z+1/2'
'-x, -y, -z'
'x, -y-1/2, z-1/2'

loop_
_atom_site_label
_atom_site_type_symbol
_atom_site_fract_x
_atom_site_fract_y
_atom_site_fract_z
_atom_site_U_iso_or_equiv
_atom_site_adp_type
_atom_site_occupancy
_atom_site_site_symmetry_order
_atom_site_calc_flag
_atom_site_refinement_flags_posn
_atom_site_refinement_flags_adp
_atom_site_refinement_flags_occupancy
_atom_site_disorder_assembly
_atom_site_disorder_group
O1 O 0.2177(2) -0.1666(7) 0.25409(18) 0.0291(8) Uani 1 1 d . . . . .
O2 O 0.1608(2) -0.2015(6) 0.36400(18) 0.0245(8) Uani 1 1 d . . . . .
O3 O 0.2339(3) 0.4245(6) 0.6137(2) 0.0288(9) Uani 1 1 d . . . . .
H1H H 0.211253 0.371702 0.651516 0.043 Uiso 1 1 calc R U . . .
O4 O 0.1204(2) 0.1503(6) 0.68139(19) 0.0282(8) Uani 1 1 d . . . . .
O5 O -0.0011(3) -0.2063(7) 0.6994(2) 0.0297(9) Uani 1 1 d D . . . .
H2H H -0.050(8) -0.31(2) 0.693(4) 0.045 Uiso 0.3148 1 d D U P . .
H3H H 0.013(5) -0.071(8) 0.726(3) 0.045 Uiso 0.6852 1 d D U P . .
O6 O 0.0148(2) -0.3935(7) 0.5901(2) 0.0323(9) Uani 1 1 d . . . . .
C1 C 0.2133(3) -0.0809(9) 0.3153(3) 0.0251(11) Uani 1 1 d . . . . .
C2 C 0.2594(3) 0.1667(9) 0.3510(3) 0.0210(10) Uani 1 1 d . . . . .
H2 H 0.227871 0.314845 0.320911 0.025 Uiso 1 1 calc R U . . .
C3 C 0.2273(3) 0.1570(9) 0.4278(3) 0.0211(10) Uani 1 1 d . . . . .
C4 C 0.1696(3) -0.0569(9) 0.4312(3) 0.0214(10) Uani 1 1 d . . . . .
C5 C 0.1272(3) -0.1175(9) 0.4921(3) 0.0227(11) Uani 1 1 d . . . . .
H5 H 0.086377 -0.263253 0.491588 0.027 Uiso 1 1 calc R U . . .
C6 C 0.1467(3) 0.0475(9) 0.5571(3) 0.0213(11) Uani 1 1 d . . . . .
C7 C 0.2077(3) 0.2634(9) 0.5545(3) 0.0220(10) Uani 1 1 d . . . . .
C8 C 0.2479(3) 0.3165(9) 0.4891(3) 0.0243(11) Uani 1 1 d . . . . .
H8 H 0.288826 0.461022 0.487536 0.029 Uiso 1 1 calc R U . . .
C9 C 0.3717(3) 0.1708(9) 0.3551(3) 0.0239(11) Uani 1 1 d . . . . .
C10 C 0.4144(4) 0.3586(10) 0.3176(3) 0.0339(13) Uani 1 1 d . . . . .
H10 H 0.374064 0.485161 0.289259 0.041 Uiso 1 1 calc R U . . .
C11 C 0.5175(4) 0.3593(11) 0.3221(4) 0.0426(16) Uani 1 1 d . . . . .
H11 H 0.547478 0.487795 0.296715 0.051 Uiso 1 1 calc R U . . .
C12 C 0.5763(4) 0.1761(11) 0.3630(3) 0.0374(14) Uani 1 1 d . . . . .
H12 H 0.646510 0.178831 0.365952 0.045 Uiso 1 1 calc R U . . .
C13 C 0.5327(4) -0.0131(12) 0.3999(3) 0.0428(15) Uani 1 1 d . . . . .
H13 H 0.572750 -0.140752 0.427931 0.051 Uiso 1 1 calc R U . . .
C14 C 0.4292(4) -0.0138(10) 0.3954(3) 0.0323(12) Uani 1 1 d . . . . .
H14 H 0.398773 -0.142730 0.420303 0.039 Uiso 1 1 calc R U . . .
C15 C 0.1044(3) 0.0053(9) 0.6254(3) 0.0228(11) Uani 1 1 d . . . . .
C16 C 0.0356(3) -0.2220(10) 0.6345(3) 0.0278(12) Uani 1 1 d D . . . .

loop_
_atom_site_aniso_label
_atom_site_aniso_U_11
_atom_site_aniso_U_22
_atom_site_aniso_U_33
_atom_site_aniso_U_23
_atom_site_aniso_U_13
_atom_site_aniso_U_12
O1 0.0324(19) 0.038(2) 0.0176(18) -0.0086(17) 0.0064(14) -0.0047(16)
O2 0.0280(18) 0.0291(19) 0.0181(17) -0.0020(15) 0.0087(14) -0.0009(14)
O3 0.033(2) 0.033(2) 0.0230(18) -0.0068(17) 0.0127(15) -0.0052(15)
O4 0.033(2) 0.032(2) 0.0216(19) 0.0010(17) 0.0104(15) 0.0015(15)
O5 0.030(2) 0.041(2) 0.0210(17) 0.0051(17) 0.0126(15) -0.0053(16)
O6 0.030(2) 0.037(2) 0.031(2) 0.0001(18) 0.0110(16) -0.0029(16)
C1 0.019(2) 0.033(3) 0.024(3) 0.006(2) 0.0049(19) 0.003(2)
C2 0.017(2) 0.031(3) 0.017(2) 0.000(2) 0.0067(17) -0.0008(19)
C3 0.021(2) 0.024(3) 0.018(2) 0.001(2) 0.0037(18) 0.0056(19)
C4 0.020(2) 0.026(3) 0.017(2) 0.003(2) 0.0029(18) 0.0015(19)
C5 0.026(2) 0.020(3) 0.025(3) 0.004(2) 0.011(2) 0.0025(18)
C6 0.023(2) 0.025(3) 0.016(2) 0.002(2) 0.0074(19) 0.0039(19)
C7 0.020(2) 0.026(3) 0.021(2) -0.004(2) 0.0056(19) 0.0014(19)
C8 0.019(2) 0.031(3) 0.023(2) 0.001(2) 0.0054(18) -0.004(2)
C9 0.026(3) 0.030(3) 0.018(2) -0.003(2) 0.0098(19) -0.005(2)
C10 0.037(3) 0.031(3) 0.039(3) 0.000(3) 0.021(2) -0.002(2)
C11 0.036(3) 0.041(4) 0.057(4) 0.000(3) 0.025(3) -0.009(3)
C12 0.020(3) 0.048(4) 0.047(3) -0.008(3) 0.013(2) -0.004(2)
C13 0.029(3) 0.057(4) 0.042(3) 0.003(3) 0.006(2) 0.009(3)
C14 0.025(3) 0.043(3) 0.029(3) 0.009(3) 0.006(2) 0.000(2)
C15 0.021(2) 0.027(3) 0.019(3) 0.002(2) 0.0022(18) 0.0038(19)
C16 0.019(2) 0.040(3) 0.026(3) 0.012(3) 0.007(2) 0.003(2)

loop_
_atom_type_symbol
_atom_type_description
_atom_type_scat_dispersion_real
_atom_type_scat_dispersion_imag
_atom_type_scat_source
O O 0.0492 0.0322 'International Tables Vol C Tables 4.2.6.8 and 6.1.1.4'
C C 0.0181 0.0091 'International Tables Vol C Tables 4.2.6.8 and 6.1.1.4'
H H 0.0000 0.0000 'International Tables Vol C Tables 4.2.6.8 and 6.1.1.4'

loop_
_geom_angle_atom_site_label_1
_geom_angle_atom_site_label_2
_geom_angle_atom_site_label_3
_geom_angle
_geom_angle_site_symmetry_1
_geom_angle_site_symmetry_3
_geom_angle_publ_flag
C1 O2 C4 108.2(4) . . ?
C7 O3 H1H 109.5 . . ?
C16 O5 H2H 104.2(13) . . ?
C16 O5 H3H 116.6(15) . . ?
H2H O5 H3H 134(6) . . ?
O1 C1 O2 121.3(4) . . ?
O1 C1 C2 128.0(4) . . ?
O2 C1 C2 110.7(4) . . ?
C3 C2 C9 114.7(4) . . ?
C3 C2 C1 100.4(4) . . ?
C9 C2 C1 111.3(4) . . ?
C3 C2 H2 110.0 . . ?
C9 C2 H2 110.0 . . ?
C1 C2 H2 110.0 . . ?
C8 C3 C4 120.1(4) . . ?
C8 C3 C2 130.5(4) . . ?
C4 C3 C2 109.3(4) . . ?
C5 C4 C3 123.9(5) . . ?
C5 C4 O2 124.7(4) . . ?
C3 C4 O2 111.4(4) . . ?
C4 C5 C6 117.2(4) . . ?
C4 C5 H5 121.4 . . ?
C6 C5 H5 121.4 . . ?
C7 C6 C5 119.0(4) . . ?
C7 C6 C15 118.5(4) . . ?
C5 C6 C15 122.5(4) . . ?
O3 C7 C8 115.7(4) . . ?
O3 C7 C6 123.6(4) . . ?
C8 C7 C6 120.7(4) . . ?
C3 C8 C7 119.0(4) . . ?
C3 C8 H8 120.5 . . ?
C7 C8 H8 120.5 . . ?
C14 C9 C10 120.9(5) . . ?
C14 C9 C2 119.2(4) . . ?
C10 C9 C2 119.9(5) . . ?
C9 C10 C11 119.1(5) . . ?
C9 C10 H10 120.5 . . ?
C11 C10 H10 120.5 . . ?
C12 C11 C10 120.7(5) . . ?
C12 C11 H11 119.6 . . ?
C10 C11 H11 119.6 . . ?
C11 C12 C13 119.8(5) . . ?
C11 C12 H12 120.1 . . ?
C13 C12 H12 120.1 . . ?
C12 C13 C14 119.5(5) . . ?
C12 C13 H13 120.3 . . ?
C14 C13 H13 120.3 . . ?
C9 C14 C13 120.1(5) . . ?
C9 C14 H14 120.0 . . ?
C13 C14 H14 120.0 . . ?
O4 C15 C6 122.5(4) . . ?
O4 C15 C16 114.4(4) . . ?
C6 C15 C16 123.2(4) . . ?
O6 C16 O5 122.1(5) . . ?
O6 C16 C15 126.1(4) . . ?
O5 C16 C15 111.8(5) . . ?

loop_
_geom_bond_atom_site_label_1
_geom_bond_atom_site_label_2
_geom_bond_distance
_geom_bond_site_symmetry_2
_geom_bond_publ_flag
O1 C1 1.192(6) . ?
O2 C1 1.381(5) . ?
O2 C4 1.407(6) . ?
O3 C7 1.350(6) . ?
O3 H1H 0.8400 . ?
O4 C15 1.244(6) . ?
O5 C16 1.346(6) . ?
O5 H2H 0.851(11) . ?
O5 H3H 0.858(10) . ?
O6 C16 1.201(6) . ?
C1 C2 1.538(7) . ?
C2 C3 1.512(6) . ?
C2 C9 1.522(6) . ?
C2 H2 1.0000 . ?
C3 C8 1.366(7) . ?
C3 C4 1.386(6) . ?
C4 C5 1.358(6) . ?
C5 C6 1.434(7) . ?
C5 H5 0.9500 . ?
C6 C7 1.419(6) . ?
C6 C15 1.458(6) . ?
C7 C8 1.405(6) . ?
C8 H8 0.9500 . ?
C9 C14 1.368(7) . ?
C9 C10 1.383(7) . ?
C10 C11 1.395(7) . ?
C10 H10 0.9500 . ?
C11 C12 1.376(8) . ?
C11 H11 0.9500 . ?
C12 C13 1.390(8) . ?
C12 H12 0.9500 . ?
C13 C14 1.400(7) . ?
C13 H13 0.9500 . ?
C14 H14 0.9500 . ?
C15 C16 1.552(7) . ?

loop_
_geom_torsion_atom_site_label_1
_geom_torsion_atom_site_label_2
_geom_torsion_atom_site_label_3
_geom_torsion_atom_site_label_4
_geom_torsion
_geom_torsion_site_symmetry_1
_geom_torsion_site_symmetry_2
_geom_torsion_site_symmetry_3
_geom_torsion_site_symmetry_4
_geom_torsion_publ_flag
C4 O2 C1 O1 179.8(5) . . . . ?
C4 O2 C1 C2 -1.3(5) . . . . ?
O1 C1 C2 C3 -179.1(5) . . . . ?
O2 C1 C2 C3 2.1(5) . . . . ?
O1 C1 C2 C9 -57.3(7) . . . . ?
O2 C1 C2 C9 123.9(4) . . . . ?
C9 C2 C3 C8 57.3(7) . . . . ?
C1 C2 C3 C8 176.6(5) . . . . ?
C9 C2 C3 C4 -121.4(4) . . . . ?
C1 C2 C3 C4 -2.1(5) . . . . ?
C8 C3 C4 C5 2.7(7) . . . . ?
C2 C3 C4 C5 -178.4(4) . . . . ?
C8 C3 C4 O2 -177.3(4) . . . . ?
C2 C3 C4 O2 1.5(5) . . . . ?
C1 O2 C4 C5 179.8(4) . . . . ?
C1 O2 C4 C3 -0.1(5) . . . . ?
C3 C4 C5 C6 -2.1(7) . . . . ?
O2 C4 C5 C6 178.0(4) . . . . ?
C4 C5 C6 C7 0.4(7) . . . . ?
C4 C5 C6 C15 179.1(4) . . . . ?
C5 C6 C7 O3 -177.1(4) . . . . ?
C15 C6 C7 O3 4.2(7) . . . . ?
C5 C6 C7 C8 0.5(7) . . . . ?
C15 C6 C7 C8 -178.2(4) . . . . ?
C4 C3 C8 C7 -1.6(7) . . . . ?
C2 C3 C8 C7 179.8(5) . . . . ?
O3 C7 C8 C3 177.9(4) . . . . ?
C6 C7 C8 C3 0.1(7) . . . . ?
C3 C2 C9 C14 53.9(6) . . . . ?
C1 C2 C9 C14 -59.2(6) . . . . ?
C3 C2 C9 C10 -126.7(5) . . . . ?
C1 C2 C9 C10 120.2(5) . . . . ?
C14 C9 C10 C11 -0.7(8) . . . . ?
C2 C9 C10 C11 179.9(5) . . . . ?
C9 C10 C11 C12 0.2(9) . . . . ?
C10 C11 C12 C13 0.4(9) . . . . ?
C11 C12 C13 C14 -0.4(9) . . . . ?
C10 C9 C14 C13 0.7(8) . . . . ?
C2 C9 C14 C13 -179.9(5) . . . . ?
C12 C13 C14 C9 -0.2(9) . . . . ?
C7 C6 C15 O4 -0.5(7) . . . . ?
C5 C6 C15 O4 -179.1(4) . . . . ?
C7 C6 C15 C16 179.2(4) . . . . ?
C5 C6 C15 C16 0.5(7) . . . . ?
O4 C15 C16 O6 -175.2(5) . . . . ?
C6 C15 C16 O6 5.1(8) . . . . ?
O4 C15 C16 O5 5.4(6) . . . . ?
C6 C15 C16 O5 -174.2(4) . . . . ?
